data_7159449
loop_
_publ_author_name
'Yang, Dezhi'
'Zhu, Meng'
'Wang, Taimin'
'He, Yixuan'
'Xie, Lang'
'Zhang, Jiayong'
'Cheng, Bin'

_publ_section_title
;
 Catalyst-free inverse-electron-demand aza-Diels-Alder reaction of
 4,4-dicyano-2-methylenebut-3-enoates and 1,3,5-triazinanes: access to
 polysubstituted tetrahydropyridines.
;
_journal_issue 26
_journal_name_full 'Organic &amp; biomolecular chemistry'
_journal_page_first 5413
_journal_page_last 5418
_journal_paper_doi 10.1039/d3ob00511a
_journal_volume 21
_journal_year 2023
_chemical_formula_moiety 'C21 H20 N2 O3'
_chemical_formula_sum 'C21 H20 N2 O3'
_chemical_formula_weight 348.39
_space_group_crystal_system monoclinic
_space_group_IT_number 9
_space_group_name_Hall 'C -2yc'
_space_group_name_H-M_alt 'C 1 c 1'
_atom_sites_solution_hydrogens geom
_atom_sites_solution_primary dual
_audit_creation_date 2023-03-28
_audit_creation_method
;
Olex2 1.5
(compiled 2023.03.06 svn.rbb2c1857 for OlexSys, GUI svn.r6748)
;
_audit_update_record
;
2023-03-28 deposited with the CCDC.	2023-06-19 downloaded from the CCDC.
;
_cell_angle_alpha 90
_cell_angle_beta 95.421(2)
_cell_angle_gamma 90
_cell_formula_units_Z 4
_cell_length_a 9.7031(7)
_cell_length_b 10.4099(7)
_cell_length_c 17.7960(10)
_cell_measurement_reflns_used 9935
_cell_measurement_temperature 100.0(2)
_cell_measurement_theta_max 27.49
_cell_measurement_theta_min 2.88
_cell_volume 1789.5(2)
_computing_cell_refinement 'SAINT V8.40B (?, 2016)'
_computing_data_collection 'Apex3 (Bruker 2018)'
_computing_data_reduction 'SAINT V8.40B (?, 2016)'
_computing_molecular_graphics 'Olex2 1.5 (Dolomanov et al., 2009)'
_computing_publication_material 'Olex2 1.5 (Dolomanov et al., 2009)'
_computing_structure_refinement 'SHELXL 2019/2 (Sheldrick, 2015)'
_computing_structure_solution 'ShelXT 2014'
_diffrn_ambient_temperature 100.0(2)
_diffrn_detector 'Bruker PHOTON III area detector'
_diffrn_detector_area_resol_mean 7.9
_diffrn_detector_type 'CMOS area detector'
_diffrn_measured_fraction_theta_full 0.999
_diffrn_measured_fraction_theta_max 0.998
_diffrn_measurement_device 'three-circle diffractometer'
_diffrn_measurement_device_type 'Bruker D8 VENTURE'
_diffrn_measurement_method '\w and \f scans'
_diffrn_radiation_monochromator 'mirror optics'
_diffrn_radiation_probe x-ray
_diffrn_radiation_type MoK\a
_diffrn_radiation_wavelength 0.71073
_diffrn_reflns_av_R_equivalents 0.0397
_diffrn_reflns_av_unetI/netI 0.0280
_diffrn_reflns_Laue_measured_fraction_full 0.999
_diffrn_reflns_Laue_measured_fraction_max 0.998
_diffrn_reflns_limit_h_max 12
_diffrn_reflns_limit_h_min -12
_diffrn_reflns_limit_k_max 13
_diffrn_reflns_limit_k_min -13
_diffrn_reflns_limit_l_max 23
_diffrn_reflns_limit_l_min -22
_diffrn_reflns_number 21287
_diffrn_reflns_point_group_measured_fraction_full 0.998
_diffrn_reflns_point_group_measured_fraction_max 0.995
_diffrn_reflns_theta_full 25.242
_diffrn_reflns_theta_max 27.491
_diffrn_reflns_theta_min 2.877
_diffrn_source 'microfocus Metaljet'
_diffrn_source_current 1.0
_diffrn_source_power 0.05
_diffrn_source_type 'Incoatec Metaljet'
_diffrn_source_voltage 50.0
_diffrn_standards_number 0
_exptl_absorpt_coefficient_mu 0.087
_exptl_absorpt_correction_T_max 0.7456
_exptl_absorpt_correction_T_min 0.7088
_exptl_absorpt_correction_type multi-scan
_exptl_absorpt_process_details
;
SADABS-2016/2 (Bruker,2016/2) was used for absorption correction.
wR2(int) was 0.0911 before and 0.0517 after correction.
The Ratio of minimum to maximum transmission is 0.9506.
The \l/2 correction factor is Not present.
;
_exptl_crystal_colour colourless
_exptl_crystal_colour_primary colourless
_exptl_crystal_density_diffrn 1.293
_exptl_crystal_description block
_exptl_crystal_F_000 736
_exptl_crystal_size_max 0.35
_exptl_crystal_size_mid 0.31
_exptl_crystal_size_min 0.25
_refine_diff_density_max 0.248
_refine_diff_density_min -0.147
_refine_diff_density_rms 0.035
_refine_ls_abs_structure_details
;
 Flack x determined using 1871 quotients [(I+)-(I-)]/[(I+)+(I-)]
 (Parsons, Flack and Wagner, Acta Cryst. B69 (2013) 249-259).
;
_refine_ls_abs_structure_Flack -0.4(2)
_refine_ls_extinction_coef 0.0037(8)
_refine_ls_extinction_expression Fc^*^=kFc[1+0.001xFc^2^\l^3^/sin(2\q)]^-1/4^
_refine_ls_extinction_method 'SHELXL-2019/2 (Sheldrick 2019)'
_refine_ls_goodness_of_fit_ref 1.048
_refine_ls_hydrogen_treatment constr
_refine_ls_matrix_type full
_refine_ls_number_parameters 238
_refine_ls_number_reflns 4095
_refine_ls_number_restraints 2
_refine_ls_restrained_S_all 1.048
_refine_ls_R_factor_all 0.0303
_refine_ls_R_factor_gt 0.0286
_refine_ls_shift/su_max 0.000
_refine_ls_shift/su_mean 0.000
_refine_ls_structure_factor_coef Fsqd
_refine_ls_weighting_details 'w=1/[\s^2^(Fo^2^)+(0.0433P)^2^+0.4534P] where P=(Fo^2^+2Fc^2^)/3'
_refine_ls_weighting_scheme calc
_refine_ls_wR_factor_gt 0.0728
_refine_ls_wR_factor_ref 0.0740
_reflns_Friedel_coverage 0.992
_reflns_Friedel_fraction_full 0.997
_reflns_Friedel_fraction_max 0.993
_reflns_number_gt 3934
_reflns_number_total 4095
_reflns_threshold_expression 'I > 2\s(I)'
_cod_data_source_file d3ob00511a2.cif
_cod_data_source_block mo_cxy1981_0m
_cod_database_code 7159449
_shelx_shelxl_version_number 2019/2
_shelx_space_group_comment
;
The symmetry employed for this shelxl refinement is uniquely defined
by the following loop, which should always be used as a source of
symmetry information in preference to the above space-group names.
They are only intended as comments.
;
_olex2_refinement_description
;
1. Fixed Uiso
 At 1.2 times of:
  All C(H) groups, All C(H,H) groups
 At 1.5 times of:
  All C(H,H,H) groups
2.a Ternary CH refined with riding coordinates:
 C17(H17)
2.b Secondary CH2 refined with riding coordinates:
 C5(H5A,H5B), C16(H16A,H16B)
2.c Aromatic/amide H refined with riding coordinates:
 C1(H1), C2(H2), C3(H3), C9(H9), C10(H10), C14(H14), C15(H15), C20(H20),
 C21(H21)
2.d Idealised Me refined as rotating group:
 C12(H12A,H12B,H12C), C19(H19A,H19B,H19C)
;
_olex2_submission_special_instructions 'No special instructions were received'

loop_
_space_group_symop_operation_xyz
'x, y, z'
'x, -y, z+1/2'
'x+1/2, y+1/2, z'
'x+1/2, -y+1/2, z+1/2'

loop_
_atom_site_label
_atom_site_type_symbol
_atom_site_fract_x
_atom_site_fract_y
_atom_site_fract_z
_atom_site_U_iso_or_equiv
_atom_site_adp_type
_atom_site_occupancy
_atom_site_site_symmetry_order
_atom_site_calc_flag
_atom_site_refinement_flags_posn
_atom_site_refinement_flags_adp
_atom_site_refinement_flags_occupancy
_atom_site_disorder_assembly
_atom_site_disorder_group
O1 O 0.34646(13) 1.15070(12) 0.35378(7) 0.0226(3) Uani 1 1 d . . . . .
O2 O 0.58745(13) 0.66486(13) 0.67028(7) 0.0212(3) Uani 1 1 d . . . . .
O3 O 0.64340(13) 0.73687(14) 0.55848(7) 0.0264(3) Uani 1 1 d . . . . .
N1 N 0.47135(14) 0.42125(13) 0.55384(7) 0.0153(3) Uani 1 1 d . . . . .
N2 N 0.3407(2) 0.53631(16) 0.29759(9) 0.0300(4) Uani 1 1 d . . . . .
C1 C 0.59071(18) 0.07706(17) 0.66712(10) 0.0214(4) Uani 1 1 d . . . . .
H1 H 0.617490 -0.000037 0.693098 0.026 Uiso 1 1 calc R U . . .
C2 C 0.52928(18) 0.07298(17) 0.59368(10) 0.0207(4) Uani 1 1 d . . . . .
H2 H 0.515022 -0.007474 0.568967 0.025 Uiso 1 1 calc R U . . .
C3 C 0.48818(18) 0.18557(16) 0.55567(10) 0.0181(3) Uani 1 1 d . . . . .
H3 H 0.446182 0.181359 0.505300 0.022 Uiso 1 1 calc R U . . .
C4 C 0.50831(17) 0.30443(16) 0.59111(9) 0.0160(3) Uani 1 1 d . . . . .
C5 C 0.41520(17) 0.41200(16) 0.47557(9) 0.0171(3) Uani 1 1 d . . . . .
H5A H 0.325980 0.365258 0.472212 0.020 Uiso 1 1 calc R U . . .
H5B H 0.479956 0.363534 0.446419 0.020 Uiso 1 1 calc R U . . .
C6 C 0.39331(17) 0.54554(16) 0.44266(9) 0.0165(3) Uani 1 1 d . . . . .
C7 C 0.39650(16) 0.65507(15) 0.48282(9) 0.0155(3) Uani 1 1 d . . . . .
C8 C 0.38368(17) 0.78383(15) 0.44736(9) 0.0159(3) Uani 1 1 d . . . . .
C9 C 0.28542(17) 0.87249(16) 0.46803(9) 0.0184(3) Uani 1 1 d . . . . .
H9 H 0.225976 0.849665 0.505344 0.022 Uiso 1 1 calc R U . . .
C10 C 0.27353(18) 0.99283(17) 0.43495(10) 0.0196(3) Uani 1 1 d . . . . .
H10 H 0.204616 1.050971 0.448541 0.023 Uiso 1 1 calc R U . . .
C11 C 0.36277(18) 1.02859(16) 0.38168(9) 0.0178(3) Uani 1 1 d . . . . .
C12 C 0.4396(2) 1.19133(17) 0.30096(12) 0.0279(4) Uani 1 1 d . . . . .
H12A H 0.535048 1.183646 0.323916 0.042 Uiso 1 1 calc R U . . .
H12B H 0.420376 1.281046 0.286924 0.042 Uiso 1 1 calc R U . . .
H12C H 0.427128 1.137190 0.255773 0.042 Uiso 1 1 calc R U . . .
C13 C 0.36463(19) 0.54613(16) 0.36184(10) 0.0200(3) Uani 1 1 d . . . . .
C14 C 0.61268(18) 0.19558(18) 0.70234(10) 0.0208(4) Uani 1 1 d . . . . .
H14 H 0.655422 0.199229 0.752574 0.025 Uiso 1 1 calc R U . . .
C15 C 0.57293(18) 0.30847(16) 0.66500(10) 0.0187(3) Uani 1 1 d . . . . .
H15 H 0.589498 0.388799 0.689535 0.022 Uiso 1 1 calc R U . . .
C16 C 0.38668(17) 0.51001(15) 0.59424(9) 0.0164(3) Uani 1 1 d . . . . .
H16A H 0.410746 0.502335 0.649364 0.020 Uiso 1 1 calc R U . . .
H16B H 0.287281 0.489315 0.583027 0.020 Uiso 1 1 calc R U . . .
C17 C 0.41550(17) 0.64634(15) 0.56812(9) 0.0153(3) Uani 1 1 d . . . . .
H17 H 0.348131 0.705952 0.589226 0.018 Uiso 1 1 calc R U . . .
C18 C 0.56174(18) 0.68874(15) 0.59638(9) 0.0164(3) Uani 1 1 d . . . . .
C19 C 0.7271(2) 0.69329(19) 0.70233(11) 0.0250(4) Uani 1 1 d . . . . .
H19A H 0.793498 0.647233 0.674026 0.038 Uiso 1 1 calc R U . . .
H19B H 0.738265 0.665952 0.755252 0.038 Uiso 1 1 calc R U . . .
H19C H 0.743829 0.785912 0.699382 0.038 Uiso 1 1 calc R U . . .
C20 C 0.47178(18) 0.82131(16) 0.39391(10) 0.0187(3) Uani 1 1 d . . . . .
H20 H 0.539386 0.762642 0.379350 0.022 Uiso 1 1 calc R U . . .
C21 C 0.46265(18) 0.94317(16) 0.36137(10) 0.0190(3) Uani 1 1 d . . . . .
H21 H 0.524386 0.967606 0.325536 0.023 Uiso 1 1 calc R U . . .

loop_
_atom_site_aniso_label
_atom_site_aniso_U_11
_atom_site_aniso_U_22
_atom_site_aniso_U_33
_atom_site_aniso_U_23
_atom_site_aniso_U_13
_atom_site_aniso_U_12
O1 0.0282(7) 0.0158(6) 0.0250(6) 0.0035(5) 0.0085(5) 0.0034(5)
O2 0.0197(6) 0.0285(6) 0.0152(6) -0.0011(5) 0.0001(5) -0.0013(5)
O3 0.0218(7) 0.0342(7) 0.0230(6) 0.0069(5) 0.0009(5) -0.0072(6)
N1 0.0186(7) 0.0140(6) 0.0136(6) 0.0008(5) 0.0026(5) 0.0010(5)
N2 0.0479(10) 0.0207(7) 0.0194(7) -0.0001(6) -0.0070(7) 0.0000(7)
C1 0.0190(8) 0.0227(8) 0.0233(8) 0.0081(7) 0.0060(7) 0.0055(7)
C2 0.0199(8) 0.0172(8) 0.0251(9) 0.0005(7) 0.0035(7) 0.0021(6)
C3 0.0171(8) 0.0185(8) 0.0185(8) 0.0011(6) 0.0013(6) 0.0008(6)
C4 0.0131(7) 0.0175(8) 0.0179(8) 0.0028(6) 0.0042(6) 0.0001(6)
C5 0.0185(8) 0.0169(8) 0.0154(8) 0.0002(6) -0.0009(6) -0.0002(6)
C6 0.0172(8) 0.0173(8) 0.0149(8) 0.0021(6) 0.0003(6) -0.0003(6)
C7 0.0133(7) 0.0164(8) 0.0170(8) 0.0012(6) 0.0017(6) -0.0004(6)
C8 0.0176(8) 0.0148(7) 0.0149(7) 0.0004(6) -0.0003(6) 0.0007(6)
C9 0.0157(8) 0.0206(8) 0.0192(8) 0.0007(6) 0.0039(6) -0.0004(6)
C10 0.0175(8) 0.0182(8) 0.0232(8) -0.0010(6) 0.0030(6) 0.0030(6)
C11 0.0207(8) 0.0149(7) 0.0173(8) -0.0003(6) -0.0004(6) -0.0001(6)
C12 0.0354(11) 0.0183(8) 0.0320(10) 0.0080(7) 0.0137(8) 0.0025(7)
C13 0.0238(8) 0.0137(7) 0.0218(9) 0.0005(6) -0.0020(6) 0.0000(6)
C14 0.0197(8) 0.0271(9) 0.0157(8) 0.0048(6) 0.0021(6) 0.0023(7)
C15 0.0190(8) 0.0198(8) 0.0174(8) 0.0015(6) 0.0026(6) -0.0011(6)
C16 0.0168(7) 0.0163(7) 0.0167(7) 0.0004(6) 0.0045(6) 0.0000(6)
C17 0.0162(7) 0.0152(7) 0.0151(7) -0.0009(6) 0.0037(6) 0.0013(6)
C18 0.0193(8) 0.0141(8) 0.0159(7) -0.0007(6) 0.0017(6) 0.0024(6)
C19 0.0221(9) 0.0306(9) 0.0211(9) -0.0019(7) -0.0044(7) 0.0005(7)
C20 0.0209(8) 0.0179(8) 0.0177(8) -0.0001(6) 0.0041(6) 0.0032(6)
C21 0.0216(8) 0.0184(8) 0.0176(8) 0.0003(6) 0.0058(6) 0.0011(6)

loop_
_atom_type_symbol
_atom_type_description
_atom_type_scat_dispersion_real
_atom_type_scat_dispersion_imag
_atom_type_scat_source
C C 0.0033 0.0016 'International Tables Vol C Tables 4.2.6.8 and 6.1.1.4'
H H 0.0000 0.0000 'International Tables Vol C Tables 4.2.6.8 and 6.1.1.4'
N N 0.0061 0.0033 'International Tables Vol C Tables 4.2.6.8 and 6.1.1.4'
O O 0.0106 0.0060 'International Tables Vol C Tables 4.2.6.8 and 6.1.1.4'

loop_
_geom_angle_atom_site_label_1
_geom_angle_atom_site_label_2
_geom_angle_atom_site_label_3
_geom_angle
_geom_angle_site_symmetry_1
_geom_angle_site_symmetry_3
_geom_angle_publ_flag
C11 O1 C12 117.09(14) . . ?
C18 O2 C19 115.41(14) . . ?
C4 N1 C5 116.67(13) . . ?
C4 N1 C16 116.10(12) . . ?
C5 N1 C16 109.58(13) . . ?
C2 C1 H1 120.5 . . ?
C2 C1 C14 119.09(16) . . ?
C14 C1 H1 120.5 . . ?
C1 C2 H2 119.6 . . ?
C1 C2 C3 120.70(17) . . ?
C3 C2 H2 119.6 . . ?
C2 C3 H3 119.8 . . ?
C2 C3 C4 120.39(15) . . ?
C4 C3 H3 119.8 . . ?
C3 C4 N1 122.15(14) . . ?
C3 C4 C15 118.79(15) . . ?
C15 C4 N1 118.99(15) . . ?
N1 C5 H5A 109.7 . . ?
N1 C5 H5B 109.7 . . ?
N1 C5 C6 109.66(13) . . ?
H5A C5 H5B 108.2 . . ?
C6 C5 H5A 109.7 . . ?
C6 C5 H5B 109.7 . . ?
C7 C6 C5 125.25(14) . . ?
C7 C6 C13 121.35(15) . . ?
C13 C6 C5 113.39(14) . . ?
C6 C7 C8 122.96(14) . . ?
C6 C7 C17 118.45(14) . . ?
C8 C7 C17 118.59(14) . . ?
C9 C8 C7 121.07(15) . . ?
C20 C8 C7 120.78(14) . . ?
C20 C8 C9 118.13(15) . . ?
C8 C9 H9 119.5 . . ?
C10 C9 C8 121.06(15) . . ?
C10 C9 H9 119.5 . . ?
C9 C10 H10 120.0 . . ?
C9 C10 C11 119.92(15) . . ?
C11 C10 H10 120.0 . . ?
O1 C11 C10 115.91(15) . . ?
O1 C11 C21 124.07(15) . . ?
C21 C11 C10 120.00(15) . . ?
O1 C12 H12A 109.5 . . ?
O1 C12 H12B 109.5 . . ?
O1 C12 H12C 109.5 . . ?
H12A C12 H12B 109.5 . . ?
H12A C12 H12C 109.5 . . ?
H12B C12 H12C 109.5 . . ?
N2 C13 C6 174.63(18) . . ?
C1 C14 H14 119.6 . . ?
C15 C14 C1 120.79(16) . . ?
C15 C14 H14 119.6 . . ?
C4 C15 H15 119.9 . . ?
C14 C15 C4 120.22(16) . . ?
C14 C15 H15 119.9 . . ?
N1 C16 H16A 110.1 . . ?
N1 C16 H16B 110.1 . . ?
N1 C16 C17 107.97(13) . . ?
H16A C16 H16B 108.4 . . ?
C17 C16 H16A 110.1 . . ?
C17 C16 H16B 110.1 . . ?
C7 C17 C16 110.63(13) . . ?
C7 C17 H17 108.5 . . ?
C7 C17 C18 109.54(13) . . ?
C16 C17 H17 108.5 . . ?
C18 C17 C16 111.09(13) . . ?
C18 C17 H17 108.5 . . ?
O2 C18 C17 110.58(14) . . ?
O3 C18 O2 124.00(16) . . ?
O3 C18 C17 125.43(15) . . ?
O2 C19 H19A 109.5 . . ?
O2 C19 H19B 109.5 . . ?
O2 C19 H19C 109.5 . . ?
H19A C19 H19B 109.5 . . ?
H19A C19 H19C 109.5 . . ?
H19B C19 H19C 109.5 . . ?
C8 C20 H20 119.4 . . ?
C8 C20 C21 121.29(15) . . ?
C21 C20 H20 119.4 . . ?
C11 C21 C20 119.57(15) . . ?
C11 C21 H21 120.2 . . ?
C20 C21 H21 120.2 . . ?

loop_
_geom_bond_atom_site_label_1
_geom_bond_atom_site_label_2
_geom_bond_distance
_geom_bond_site_symmetry_2
_geom_bond_publ_flag
O1 C11 1.368(2) . ?
O1 C12 1.428(2) . ?
O2 C18 1.338(2) . ?
O2 C19 1.450(2) . ?
O3 C18 1.198(2) . ?
N1 C4 1.415(2) . ?
N1 C5 1.450(2) . ?
N1 C16 1.469(2) . ?
N2 C13 1.150(2) . ?
C1 H1 0.9500 . ?
C1 C2 1.385(3) . ?
C1 C14 1.391(3) . ?
C2 H2 0.9500 . ?
C2 C3 1.393(2) . ?
C3 H3 0.9500 . ?
C3 C4 1.394(2) . ?
C4 C15 1.403(2) . ?
C5 H5A 0.9900 . ?
C5 H5B 0.9900 . ?
C5 C6 1.516(2) . ?
C6 C7 1.344(2) . ?
C6 C13 1.439(2) . ?
C7 C8 1.482(2) . ?
C7 C17 1.514(2) . ?
C8 C9 1.401(2) . ?
C8 C20 1.393(2) . ?
C9 H9 0.9500 . ?
C9 C10 1.384(2) . ?
C10 H10 0.9500 . ?
C10 C11 1.394(2) . ?
C11 C21 1.388(2) . ?
C12 H12A 0.9800 . ?
C12 H12B 0.9800 . ?
C12 H12C 0.9800 . ?
C14 H14 0.9500 . ?
C14 C15 1.387(2) . ?
C15 H15 0.9500 . ?
C16 H16A 0.9900 . ?
C16 H16B 0.9900 . ?
C16 C17 1.527(2) . ?
C17 H17 1.0000 . ?
C17 C18 1.525(2) . ?
C19 H19A 0.9800 . ?
C19 H19B 0.9800 . ?
C19 H19C 0.9800 . ?
C20 H20 0.9500 . ?
C20 C21 1.394(2) . ?
C21 H21 0.9500 . ?

loop_
_geom_torsion_atom_site_label_1
_geom_torsion_atom_site_label_2
_geom_torsion_atom_site_label_3
_geom_torsion_atom_site_label_4
_geom_torsion
_geom_torsion_site_symmetry_1
_geom_torsion_site_symmetry_2
_geom_torsion_site_symmetry_3
_geom_torsion_site_symmetry_4
_geom_torsion_publ_flag
O1 C11 C21 C20 179.15(16) . . . . ?
N1 C4 C15 C14 -178.75(15) . . . . ?
N1 C5 C6 C7 -13.2(2) . . . . ?
N1 C5 C6 C13 168.14(14) . . . . ?
N1 C16 C17 C7 52.59(17) . . . . ?
N1 C16 C17 C18 -69.31(17) . . . . ?
C1 C2 C3 C4 0.0(3) . . . . ?
C1 C14 C15 C4 0.7(2) . . . . ?
C2 C1 C14 C15 0.5(2) . . . . ?
C2 C3 C4 N1 178.32(16) . . . . ?
C2 C3 C4 C15 1.2(2) . . . . ?
C3 C4 C15 C14 -1.5(2) . . . . ?
C4 N1 C5 C6 -175.05(13) . . . . ?
C4 N1 C16 C17 152.81(14) . . . . ?
C5 N1 C4 C3 -2.0(2) . . . . ?
C5 N1 C4 C15 175.15(15) . . . . ?
C5 N1 C16 C17 -72.39(16) . . . . ?
C5 C6 C7 C8 175.79(15) . . . . ?
C5 C6 C7 C17 -3.6(2) . . . . ?
C6 C7 C8 C9 127.29(18) . . . . ?
C6 C7 C8 C20 -54.4(2) . . . . ?
C6 C7 C17 C16 -16.3(2) . . . . ?
C6 C7 C17 C18 106.50(17) . . . . ?
C7 C8 C9 C10 179.94(16) . . . . ?
C7 C8 C20 C21 -178.60(16) . . . . ?
C7 C17 C18 O2 -171.30(13) . . . . ?
C7 C17 C18 O3 8.7(2) . . . . ?
C8 C7 C17 C16 164.30(14) . . . . ?
C8 C7 C17 C18 -72.90(18) . . . . ?
C8 C9 C10 C11 -1.8(3) . . . . ?
C8 C20 C21 C11 -0.9(3) . . . . ?
C9 C8 C20 C21 -0.3(2) . . . . ?
C9 C10 C11 O1 -177.96(15) . . . . ?
C9 C10 C11 C21 0.6(3) . . . . ?
C10 C11 C21 C20 0.8(3) . . . . ?
C12 O1 C11 C10 177.99(16) . . . . ?
C12 O1 C11 C21 -0.5(2) . . . . ?
C13 C6 C7 C8 -5.6(3) . . . . ?
C13 C6 C7 C17 174.99(16) . . . . ?
C14 C1 C2 C3 -0.8(3) . . . . ?
C16 N1 C4 C3 129.61(16) . . . . ?
C16 N1 C4 C15 -53.3(2) . . . . ?
C16 N1 C5 C6 50.44(17) . . . . ?
C16 C17 C18 O2 -48.78(17) . . . . ?
C16 C17 C18 O3 131.26(18) . . . . ?
C17 C7 C8 C9 -53.3(2) . . . . ?
C17 C7 C8 C20 124.92(17) . . . . ?
C19 O2 C18 O3 -4.1(2) . . . . ?
C19 O2 C18 C17 175.97(14) . . . . ?
C20 C8 C9 C10 1.6(2) . . . . ?
